data_2011882
loop_
_publ_author_name
'Giesber, Henry G.'
'Pennington, William T.'
'Kolis, Joseph W.'

_publ_section_title
;
 Redetermination of CaMn~2~O~4~
;
_journal_issue 4
_journal_name_full 'Acta Crystallographica Section C'
_journal_page_first 329
_journal_page_last 330
_journal_paper_doi 10.1107/S0108270100011367
_journal_volume 57
_journal_year 2001
_chemical_formula_moiety 'Ca Mn2 O4'
_chemical_formula_structural 'Ca  Mn2 O4'
_chemical_formula_sum 'Ca Mn2 O4'
_chemical_formula_weight 213.96
_chemical_name_common 'Calcium dimanganese Oxide'
_chemical_name_systematic ' Calcium dimanganese(III) Oxide'
_space_group_IT_number 57
_symmetry_cell_setting orthorhombic
_symmetry_space_group_name_Hall '-P 2c 2b'
_symmetry_space_group_name_H-M 'P b c m'
_cell_angle_alpha 90
_cell_angle_beta 90
_cell_angle_gamma 90
_cell_formula_units_Z 4
_cell_length_a 3.1546(6)
_cell_length_b 9.988(2)
_cell_length_c 9.6769(19)
_cell_measurement_reflns_used 41
_cell_measurement_temperature 293(2)
_cell_measurement_theta_max 17.48
_cell_measurement_theta_min 7.53
_cell_volume 304.90(10)
_computing_cell_refinement 'P3 Software'
_computing_data_collection 'P3 Software (Siemens, 1989)'
_computing_data_reduction 'SHELXTL-Plus (Sheldrick, 1990)'
_computing_molecular_graphics SHELXTL
_computing_publication_material SHELXTL
_computing_structure_refinement SHELXTL
_computing_structure_solution 'SHELXTL (Sheldrick, 1998)'
_diffrn_ambient_temperature 293(2)
_diffrn_measured_fraction_theta_full 1.000
_diffrn_measured_fraction_theta_max 1.000
_diffrn_measurement_device_type 'Siemens R3m/V'
_diffrn_measurement_method 'omega/2-theta scans'
_diffrn_radiation_monochromator 'Highly oriented graphite crystal'
_diffrn_radiation_source 'fine-focus sealed tube'
_diffrn_radiation_type 'Mo K\a'
_diffrn_radiation_wavelength .71073
_diffrn_reflns_av_R_equivalents .0430
_diffrn_reflns_av_sigmaI/netI .0185
_diffrn_reflns_limit_h_max 5
_diffrn_reflns_limit_h_min -5
_diffrn_reflns_limit_k_max 16
_diffrn_reflns_limit_k_min -16
_diffrn_reflns_limit_l_max 15
_diffrn_reflns_limit_l_min -15
_diffrn_reflns_number 5238
_diffrn_reflns_theta_full 35.07
_diffrn_reflns_theta_max 35.07
_diffrn_reflns_theta_min 4.08
_diffrn_standards_decay_% 6.2
_diffrn_standards_interval_count 97
_diffrn_standards_number 3
_exptl_absorpt_coefficient_mu 9.787
_exptl_absorpt_correction_T_max .2558
_exptl_absorpt_correction_T_min .1748
_exptl_absorpt_correction_type analytical
_exptl_crystal_colour Black
_exptl_crystal_density_diffrn 4.661
_exptl_crystal_description 'Hexagonal Rod'
_exptl_crystal_F_000 408
_exptl_crystal_size_max .816
_exptl_crystal_size_mid .384
_exptl_crystal_size_min .336
_refine_diff_density_max .557
_refine_diff_density_min -1.408
_refine_ls_extinction_coef .161(11)
_refine_ls_extinction_method 'SHELXTL (Sheldrick, 1998)'
_refine_ls_goodness_of_fit_all 1.332
_refine_ls_goodness_of_fit_ref 1.332
_refine_ls_matrix_type full
_refine_ls_number_constraints 0
_refine_ls_number_parameters 42
_refine_ls_number_reflns 706
_refine_ls_number_restraints 0
_refine_ls_restrained_S_all 1.332
_refine_ls_restrained_S_obs 1.332
_refine_ls_R_factor_all .0225
_refine_ls_R_factor_gt .0224
_refine_ls_shift/su_max .011
_refine_ls_shift/su_mean .001
_refine_ls_structure_factor_coef Fsqd
_refine_ls_weighting_details 'calc w = 1/[\s^2^(Fo^2^)+(0.0218P)^2^+0.3104P]'
_refine_ls_weighting_scheme calc
_refine_ls_wR_factor_all .0515
_refine_ls_wR_factor_ref .0515
_reflns_number_gt 701
_reflns_number_total 706
_reflns_threshold_expression I>2\s(I)
_cod_data_source_file iz1001.cif
_cod_data_source_block I
_cod_depositor_comments
;
The following automatic conversions were performed:
'_symmetry_cell_setting' value 'Orthorhombic' changed to 'orthorhombic'
according to '/home/saulius/struct/CIF-dictionaries/cif_core.dic'
dictionary named 'cif_core.dic' version 2.4.1 from 2010-06-29.

Automatic conversion script
Id: cif_fix_enum 1527 2010-12-29 10:47:43Z saulius 

The following automatic conversions were performed:

'_symmetry_cell_setting' value 'Orthorhombic' changed to
'orthorhombic' according to
/home/saulius/struct/CIF-dictionaries/cif_core.dic dictionary named
'cif_core.dic' version 2.4.1 from 2010-06-29.

Automatic conversion script
Id: cif_fix_values 1715 2011-07-08 13:25:40Z adriana 
;
_cod_database_code 2011882

loop_
_symmetry_equiv_pos_as_xyz
'x, y, z'
'-x, -y, z+1/2'
'-x, y+1/2, -z+1/2'
'x, -y+1/2, -z'
'-x, -y, -z'
'x, y, -z-1/2'
'x, -y-1/2, z-1/2'
'-x, y-1/2, z'

loop_
_atom_site_label
_atom_site_fract_x
_atom_site_fract_y
_atom_site_fract_z
_atom_site_U_iso_or_equiv
_atom_site_adp_type
_atom_site_type_symbol
Mn1 .20400(7) .388233(19) .56852(2) .00466(10) Uani Mn
Ca1 .31754(11) .64882(4) .7500 .00573(13) Uani Ca
O1 .8095(5) .81633(14) .7500 .0064(4) Uani O
O2 .7994(3) .52716(9) .60794(10) .0060(3) Uani O
O3 .4077(5) .7500 .5000 .0067(4) Uani O

loop_
_atom_site_aniso_label
_atom_site_aniso_U_11
_atom_site_aniso_U_22
_atom_site_aniso_U_33
_atom_site_aniso_U_12
_atom_site_aniso_U_13
_atom_site_aniso_U_23
_atom_site_aniso_type_symbol
Mn1 .00753(14) .00409(12) .00238(12) .00062(5) .00084(5) .00192(5) Mn
Ca1 .00586(19) .00543(18) .00588(17) .000 .000 -.00007(10) Ca
O1 .0101(7) .0065(6) .0026(5) .000 .000 -.0005(4) O
O2 .0084(5) .0060(4) .0037(4) .0005(3) .0010(3) .0018(3) O
O3 .0077(6) .0056(6) .0069(5) -.0010(4) .000 .000 O

loop_
_atom_type_symbol
_atom_type_description
_atom_type_scat_dispersion_real
_atom_type_scat_dispersion_imag
_atom_type_scat_source
O O .0106 .0060 'International Tables Vol C Tables 4.2.6.8 and 6.1.1.4'
Ca Ca .2262 .3064 'International Tables Vol C Tables 4.2.6.8 and 6.1.1.4'
Mn Mn .3368 .7283 'International Tables Vol C Tables 4.2.6.8 and 6.1.1.4'

loop_
_geom_angle_atom_site_label_1
_geom_angle_atom_site_label_2
_geom_angle_atom_site_label_3
_geom_angle_site_symmetry_1
_geom_angle_site_symmetry_3
_geom_angle
_geom_angle_publ_flag
O1 Mn1 O2 3_646 5_666 175.61(5) yes
O1 Mn1 O2 3_646 1_455 94.28(5) yes
O2 Mn1 O2 5_666 1_455 81.61(5) yes
O1 Mn1 O3 3_646 5_666 93.47(4) yes
O2 Mn1 O3 5_666 5_666 90.73(3) yes
O2 Mn1 O3 1_455 5_666 171.62(4) yes
O1 Mn1 O2 3_646 . 95.19(5) yes
O2 Mn1 O2 5_666 . 83.62(4) yes
O2 Mn1 O2 1_455 . 94.11(4) yes
O3 Mn1 O2 5_666 . 88.37(4) yes
O1 Mn1 O3 3_646 5_566 91.11(4) yes
O2 Mn1 O3 5_666 5_566 90.17(3) yes
O2 Mn1 O3 1_455 5_566 86.44(4) yes
O3 Mn1 O3 5_666 5_566 90.21(2) yes
O2 Mn1 O3 . 5_566 173.61(3) yes
O1 Ca1 O1 . 1_455 86.62(5) no
O1 Ca1 O2 . . 86.56(4) no
O1 Ca1 O2 1_455 . 144.06(3) no
O1 Ca1 O2 . 6_557 86.56(4) no
O1 Ca1 O2 1_455 6_557 144.06(3) no
O2 Ca1 O2 . 6_557 70.48(5) no
O1 Ca1 O2 . 1_455 144.58(3) no
O1 Ca1 O2 1_455 1_455 84.08(4) no
O2 Ca1 O2 . 1_455 81.34(3) no
O2 Ca1 O2 6_557 1_455 119.67(5) no
O1 Ca1 O2 . 6_457 144.58(3) no
O1 Ca1 O2 1_455 6_457 84.08(4) no
O2 Ca1 O2 . 6_457 119.67(5) no
O2 Ca1 O2 6_557 6_457 81.34(3) no
O2 Ca1 O2 1_455 6_457 68.03(5) no
O1 Ca1 O3 . 6_557 69.25(3) no
O1 Ca1 O3 1_455 6_557 78.34(3) no
O2 Ca1 O3 . 6_557 130.99(4) no
O2 Ca1 O3 6_557 6_557 66.25(3) no
O2 Ca1 O3 1_455 6_557 140.75(4) no
O2 Ca1 O3 6_457 6_557 75.41(3) no
O1 Ca1 O3 . . 69.25(3) no
O1 Ca1 O3 1_455 . 78.34(3) no
O2 Ca1 O3 . . 66.25(3) no
O2 Ca1 O3 6_557 . 130.99(4) no
O2 Ca1 O3 1_455 . 75.41(3) no
O2 Ca1 O3 6_457 . 140.75(4) no
O3 Ca1 O3 6_557 . 133.08(3) no
Mn1 O1 Mn1 3_656 8_665 135.45(8) no
Mn1 O1 Ca1 3_656 . 105.20(4) no
Mn1 O1 Ca1 8_665 . 105.20(4) no
Mn1 O1 Ca1 3_656 1_655 106.78(4) no
Mn1 O1 Ca1 8_665 1_655 106.78(4) no
Ca1 O1 Ca1 . 1_655 86.62(5) no
Mn1 O2 Mn1 5_666 1_655 98.39(5) no
Mn1 O2 Mn1 5_666 . 96.38(4) no
Mn1 O2 Mn1 1_655 . 94.11(4) no
Mn1 O2 Ca1 5_666 . 106.70(4) no
Mn1 O2 Ca1 1_655 . 154.91(5) no
Mn1 O2 Ca1 . . 83.44(4) no
Mn1 O2 Ca1 5_666 1_655 106.61(4) no
Mn1 O2 Ca1 1_655 1_655 91.50(4) no
Mn1 O2 Ca1 . 1_655 155.26(5) no
Ca1 O2 Ca1 . 1_655 81.34(3) no
Mn1 O3 Mn1 8_665 5_666 102.70(7) no
Mn1 O3 Mn1 8_665 5_566 167.09(6) no
Mn1 O3 Mn1 5_666 5_566 90.21(2) no
Mn1 O3 Mn1 8_665 8_565 90.21(2) no
Mn1 O3 Mn1 5_666 8_565 167.09(6) no
Mn1 O3 Mn1 5_566 8_565 76.88(5) no
Mn1 O3 Ca1 8_665 7_575 96.19(2) no
Mn1 O3 Ca1 5_666 7_575 91.55(2) no
Mn1 O3 Ca1 5_566 7_575 83.30(3) no
Mn1 O3 Ca1 8_565 7_575 87.00(3) no
Mn1 O3 Ca1 8_665 . 91.55(2) no
Mn1 O3 Ca1 5_666 . 96.19(2) no
Mn1 O3 Ca1 5_566 . 87.00(3) no
Mn1 O3 Ca1 8_565 . 83.30(3) no

loop_
_geom_bond_atom_site_label_1
_geom_bond_atom_site_label_2
_geom_bond_site_symmetry_2
_geom_bond_distance
_geom_bond_publ_flag
Mn1 O1 3_646 1.8978(7) yes
Mn1 O2 5_666 1.9053(10) yes
Mn1 O2 1_455 1.9236(10) yes
Mn1 O3 5_666 1.9612(10) yes
Mn1 O2 . 2.3661(11) yes
Mn1 O3 5_566 2.4637(12) yes
Ca1 O1 . 2.2819(15) yes
Ca1 O1 1_455 2.3169(15) yes
Ca1 O2 . 2.3825(10) yes
Ca1 O2 6_557 2.3825(10) yes
Ca1 O2 1_455 2.4573(11) yes
Ca1 O2 6_457 2.4573(11) yes
Ca1 O3 6_557 2.6372(5) yes
Ca1 O3 . 2.6372(5) yes
Ca1 Ca1 1_455 3.1546(6) no
Ca1 Ca1 1_655 3.1546(6) no
Ca1 Mn1 6_557 3.1601(6) no
O1 Mn1 3_656 1.8978(7) no
O1 Mn1 8_665 1.8978(7) no
O1 Ca1 1_655 2.3169(15) no
O2 Mn1 5_666 1.9053(10) no
O2 Mn1 1_655 1.9236(10) no
O2 Ca1 1_655 2.4573(11) no
O3 Mn1 8_665 1.9612(10) no
O3 Mn1 5_666 1.9612(10) no
O3 Mn1 5_566 2.4637(12) no
O3 Mn1 8_565 2.4637(12) no
O3 Ca1 7_575 2.6372(5) no
